data_7121872
loop_
_publ_author_name
'Cica\<c-Hudi, M'
'Schlindwein, S. H.'
'Feil, C. M.'
'Nieger, M.'
'Gudat, D.'

_publ_section_title
;
 Isolable N-heterocyclic carbene adducts of the elusive diiodophosphine.
;
_journal_issue 55
_journal_name_full 'Chemical communications (Cambridge, England)'
_journal_page_first 7645
_journal_page_last 7648
_journal_paper_doi 10.1039/c8cc03972k
_journal_volume 54
_journal_year 2018
_chemical_absolute_configuration ad
_chemical_formula_moiety 'C21 H25 I2 N2 P'
_chemical_formula_sum 'C21 H25 I2 N2 P'
_chemical_formula_weight 590.20
_space_group_crystal_system orthorhombic
_space_group_IT_number 19
_space_group_name_Hall 'P 2ac 2ab'
_space_group_name_H-M_alt 'P 21 21 21'
_symmetry_space_group_name_Hall 'P 2ac 2ab'
_symmetry_space_group_name_H-M 'P 21 21 21'
_atom_sites_solution_hydrogens difmap
_atom_sites_solution_primary direct
_atom_sites_solution_secondary difmap
_audit_creation_method SHELXL-2014/7
_audit_update_record
;
2018-05-11 deposited with the CCDC.
2018-06-11 downloaded from the CCDC.
;
_cell_angle_alpha 90
_cell_angle_beta 90
_cell_angle_gamma 90
_cell_formula_units_Z 4
_cell_length_a 9.2530(6)
_cell_length_b 15.3097(11)
_cell_length_c 16.0029(13)
_cell_measurement_reflns_used 4640
_cell_measurement_temperature 130(2)
_cell_measurement_theta_max 28.1
_cell_measurement_theta_min 1.8
_cell_volume 2267.0(3)
_computing_cell_refinement 'Bruker ApexII Software Suite, 2008'
_computing_data_collection 'Bruker ApexII Software Suite, 2008'
_computing_data_reduction 'Bruker ApexII Software Suite, 2008'
_computing_molecular_graphics 'SHELXS plus XP (Sheldrick, 1991)'
_computing_publication_material 'SHELXL-2014/7 (Sheldrick, 2014)'
_computing_structure_refinement 'SHELXL-2014/7 (Sheldrick, 2014)'
_computing_structure_solution 'SHELXS-2014/7 (Sheldrick, 2014)'
_diffrn_ambient_temperature 130(2)
_diffrn_measured_fraction_theta_full 1.000
_diffrn_measured_fraction_theta_max 1.000
_diffrn_measurement_device_type 'Bruker Kappa ApexII Duo'
_diffrn_measurement_method 'phi and omega scans'
_diffrn_radiation_type MoK\a
_diffrn_radiation_wavelength 0.71073
_diffrn_reflns_av_R_equivalents 0.0474
_diffrn_reflns_av_unetI/netI 0.0543
_diffrn_reflns_Laue_measured_fraction_full 1.000
_diffrn_reflns_Laue_measured_fraction_max 1.000
_diffrn_reflns_limit_h_max 9
_diffrn_reflns_limit_h_min -12
_diffrn_reflns_limit_k_max 20
_diffrn_reflns_limit_k_min -20
_diffrn_reflns_limit_l_max 19
_diffrn_reflns_limit_l_min -21
_diffrn_reflns_number 20732
_diffrn_reflns_point_group_measured_fraction_full 1.000
_diffrn_reflns_point_group_measured_fraction_max 1.000
_diffrn_reflns_theta_full 25.242
_diffrn_reflns_theta_max 28.182
_diffrn_reflns_theta_min 1.841
_diffrn_source 'fine-focus sealed tube'
_exptl_absorpt_coefficient_mu 2.852
_exptl_absorpt_correction_T_max 0.6920
_exptl_absorpt_correction_T_min 0.5513
_exptl_absorpt_correction_type numerical
_exptl_absorpt_process_details 'Blessing, 1995'
_exptl_crystal_colour red
_exptl_crystal_density_diffrn 1.729
_exptl_crystal_description prism
_exptl_crystal_F_000 1144
_exptl_crystal_size_max 0.215
_exptl_crystal_size_mid 0.194
_exptl_crystal_size_min 0.154
_refine_diff_density_max 0.804
_refine_diff_density_min -0.854
_refine_diff_density_rms 0.106
_refine_ls_abs_structure_details
;
 Flack x determined using 1751 quotients [(I+)-(I-)]/[(I+)+(I-)]
 (Parsons, Flack and Wagner, Acta Cryst. B69 (2013) 249-259).
;
_refine_ls_abs_structure_Flack -0.034(15)
_refine_ls_extinction_method none
_refine_ls_goodness_of_fit_ref 1.014
_refine_ls_hydrogen_treatment mixed
_refine_ls_matrix_type full
_refine_ls_number_parameters 244
_refine_ls_number_reflns 5584
_refine_ls_number_restraints 1
_refine_ls_restrained_S_all 1.013
_refine_ls_R_factor_all 0.0502
_refine_ls_R_factor_gt 0.0342
_refine_ls_shift/su_max 0.001
_refine_ls_shift/su_mean 0.000
_refine_ls_structure_factor_coef Fsqd
_refine_ls_weighting_details 'w=1/[\s^2^(Fo^2^)+(0.0260P)^2^+0.3721P] where P=(Fo^2^+2Fc^2^)/3'
_refine_ls_weighting_scheme calc
_refine_ls_wR_factor_gt 0.0601
_refine_ls_wR_factor_ref 0.0651
_reflns_Friedel_coverage 0.773
_reflns_Friedel_fraction_full 1.000
_reflns_Friedel_fraction_max 1.000
_reflns_number_gt 4639
_reflns_number_total 5584
_reflns_threshold_expression 'I > 2\s(I)'
_cod_data_source_file c8cc03972k2.cif
_cod_data_source_block g407_mn
_cod_depositor_comments 'Adding full bibliography for 7121868--7121873.cif.'
_cod_database_code 7121872
_shelx_shelxl_version_number 2014/7
_shelx_space_group_comment
;
The symmetry employed for this shelxl refinement is uniquely defined
by the following loop, which should always be used as a source of
symmetry information in preference to the above space-group names.
They are only intended as comments.
;
_shelx_estimated_absorpt_t_min 0.579
_shelx_estimated_absorpt_t_max 0.668

loop_
_space_group_symop_operation_xyz
'x, y, z'
'-x+1/2, -y, z+1/2'
'-x, y+1/2, -z+1/2'
'x+1/2, -y+1/2, -z'

loop_
_atom_site_label
_atom_site_type_symbol
_atom_site_fract_x
_atom_site_fract_y
_atom_site_fract_z
_atom_site_U_iso_or_equiv
_atom_site_adp_type
_atom_site_occupancy
_atom_site_site_symmetry_order
_atom_site_calc_flag
_atom_site_refinement_flags_posn
_atom_site_refinement_flags_adp
I1 I 0.38239(5) 0.41891(3) 0.13288(3) 0.03100(11) Uani 1 1 d . .
I2 I 0.70821(5) 0.29803(3) 0.39735(3) 0.03282(12) Uani 1 1 d . .
P1 P 0.5248(2) 0.36535(13) 0.28103(12) 0.0336(4) Uani 1 1 d D .
H1P H 0.503(7) 0.287(2) 0.263(4) 0.050 Uiso 1 1 d D U
C1 C 0.3637(6) 0.3720(3) 0.3499(3) 0.0159(12) Uani 1 1 d . .
N1 N 0.3397(5) 0.4329(3) 0.4099(3) 0.0174(10) Uani 1 1 d . .
N2 N 0.2479(5) 0.3191(3) 0.3497(3) 0.0158(11) Uani 1 1 d . .
C2 C 0.4481(6) 0.5792(4) 0.3934(4) 0.0205(12) Uani 1 1 d . .
C3 C 0.4380(6) 0.5013(4) 0.4387(4) 0.0173(13) Uani 1 1 d . .
C4 C 0.5121(6) 0.4867(4) 0.5136(4) 0.0200(13) Uani 1 1 d . .
C5 C 0.6258(7) 0.6295(4) 0.4959(4) 0.0241(13) Uani 1 1 d . .
C6 C 0.1126(7) 0.2617(4) 0.2312(4) 0.0216(13) Uani 1 1 d . .
C7 C 0.2161(7) 0.2468(3) 0.2927(4) 0.0176(12) Uani 1 1 d . .
C8 C 0.2835(7) 0.1662(4) 0.3053(4) 0.0209(13) Uani 1 1 d . .
C9 C 0.1452(7) 0.1109(4) 0.1866(4) 0.0275(15) Uani 1 1 d . .
C10 C 0.2098(6) 0.4178(4) 0.4475(3) 0.0185(11) Uani 1 1 d . .
H10 H 0.1686 0.4508 0.4917 0.022 Uiso 1 1 calc R U
C11 C 0.1501(6) 0.3469(3) 0.4101(4) 0.0182(12) Uani 1 1 d . .
H11 H 0.0592 0.3212 0.4228 0.022 Uiso 1 1 calc R U
C12 C 0.6082(7) 0.5512(4) 0.5398(4) 0.0223(13) Uani 1 1 d . .
H12 H 0.6635 0.5416 0.5890 0.027 Uiso 1 1 calc R U
C13 C 0.5436(6) 0.6431(4) 0.4236(4) 0.0238(14) Uani 1 1 d . .
H13 H 0.5527 0.6967 0.3943 0.029 Uiso 1 1 calc R U
C14 C 0.2446(7) 0.0990(4) 0.2499(4) 0.0262(15) Uani 1 1 d . .
H14 H 0.2883 0.0432 0.2562 0.031 Uiso 1 1 calc R U
C15 C 0.0804(6) 0.1922(4) 0.1784(4) 0.0282(15) Uani 1 1 d . .
H15 H 0.0116 0.2007 0.1351 0.034 Uiso 1 1 calc R U
C16 C 0.3567(7) 0.5979(4) 0.3172(4) 0.0257(15) Uani 1 1 d . .
H16A H 0.3847 0.5584 0.2718 0.039 Uiso 1 1 calc R U
H16B H 0.3717 0.6586 0.2996 0.039 Uiso 1 1 calc R U
H16C H 0.2545 0.5889 0.3308 0.039 Uiso 1 1 calc R U
C17 C 0.4844(7) 0.4067(4) 0.5666(4) 0.0280(15) Uani 1 1 d . .
H17A H 0.5623 0.4001 0.6076 0.042 Uiso 1 1 calc R U
H17B H 0.4809 0.3548 0.5307 0.042 Uiso 1 1 calc R U
H17C H 0.3919 0.4132 0.5958 0.042 Uiso 1 1 calc R U
C18 C 0.7324(7) 0.6976(4) 0.5252(4) 0.0327(16) Uani 1 1 d . .
H18A H 0.7171 0.7093 0.5848 0.049 Uiso 1 1 calc R U
H18B H 0.7181 0.7516 0.4934 0.049 Uiso 1 1 calc R U
H18C H 0.8310 0.6762 0.5165 0.049 Uiso 1 1 calc R U
C19 C 0.0328(7) 0.3473(4) 0.2209(4) 0.0311(16) Uani 1 1 d . .
H19A H 0.0093 0.3561 0.1618 0.047 Uiso 1 1 calc R U
H19B H 0.0939 0.3953 0.2405 0.047 Uiso 1 1 calc R U
H19C H -0.0567 0.3457 0.2537 0.047 Uiso 1 1 calc R U
C20 C 0.3836(7) 0.1486(4) 0.3774(4) 0.0287(14) Uani 1 1 d . .
H20A H 0.3789 0.0866 0.3924 0.043 Uiso 1 1 calc R U
H20B H 0.3544 0.1841 0.4255 0.043 Uiso 1 1 calc R U
H20C H 0.4828 0.1636 0.3614 0.043 Uiso 1 1 calc R U
C21 C 0.1042(9) 0.0366(4) 0.1271(5) 0.045(2) Uani 1 1 d . .
H21A H 0.0258 0.0021 0.1517 0.068 Uiso 1 1 calc R U
H21B H 0.1884 -0.0010 0.1178 0.068 Uiso 1 1 calc R U
H21C H 0.0721 0.0611 0.0737 0.068 Uiso 1 1 calc R U

loop_
_atom_site_aniso_label
_atom_site_aniso_U_11
_atom_site_aniso_U_22
_atom_site_aniso_U_33
_atom_site_aniso_U_23
_atom_site_aniso_U_13
_atom_site_aniso_U_12
I1 0.0473(3) 0.02470(19) 0.0210(2) 0.00552(18) -0.0030(2) -0.0013(2)
I2 0.0224(2) 0.0386(2) 0.0374(3) 0.0064(2) -0.0031(2) 0.0020(2)
P1 0.0245(10) 0.0513(11) 0.0249(10) 0.0063(9) 0.0074(8) 0.0093(9)
C1 0.019(3) 0.014(2) 0.014(3) 0.002(2) 0.000(2) 0.003(2)
N1 0.017(2) 0.020(2) 0.014(3) 0.001(2) -0.001(2) 0.0007(18)
N2 0.017(3) 0.015(2) 0.015(3) 0.0039(18) -0.0003(18) 0.0018(17)
C2 0.024(3) 0.020(3) 0.018(3) -0.005(3) 0.004(3) 0.007(2)
C3 0.014(3) 0.016(3) 0.022(3) 0.000(2) 0.005(3) 0.001(2)
C4 0.019(3) 0.019(3) 0.022(3) -0.002(2) 0.005(3) 0.003(2)
C5 0.021(3) 0.022(3) 0.029(4) -0.008(3) 0.008(3) 0.002(3)
C6 0.020(3) 0.027(3) 0.018(3) 0.003(2) 0.002(3) -0.004(3)
C7 0.017(3) 0.016(3) 0.020(3) -0.002(2) 0.004(3) -0.007(3)
C8 0.017(3) 0.022(3) 0.024(3) 0.001(2) 0.011(3) 0.000(3)
C9 0.031(4) 0.027(3) 0.024(4) -0.006(3) 0.012(3) -0.014(3)
C10 0.018(3) 0.024(3) 0.014(3) 0.001(2) 0.002(3) 0.004(3)
C11 0.017(3) 0.019(3) 0.019(3) -0.001(2) 0.001(2) 0.002(2)
C12 0.021(3) 0.030(3) 0.016(3) -0.005(2) -0.001(3) 0.005(3)
C13 0.021(3) 0.019(3) 0.031(4) -0.004(3) 0.005(3) 0.000(2)
C14 0.028(4) 0.016(3) 0.035(4) -0.003(3) 0.015(3) -0.002(2)
C15 0.025(4) 0.042(4) 0.018(3) -0.005(3) 0.003(3) -0.012(3)
C16 0.034(4) 0.019(3) 0.024(3) 0.006(2) -0.003(3) 0.001(3)
C17 0.033(4) 0.028(3) 0.024(3) 0.001(3) -0.004(3) 0.004(3)
C18 0.031(4) 0.031(4) 0.035(4) -0.011(3) 0.002(3) -0.007(3)
C19 0.034(4) 0.031(4) 0.028(4) 0.001(3) -0.010(3) 0.007(3)
C20 0.027(3) 0.022(3) 0.038(4) 0.004(3) 0.005(3) 0.005(3)
C21 0.058(5) 0.034(4) 0.044(5) -0.019(3) 0.020(4) -0.026(4)

loop_
_atom_type_symbol
_atom_type_description
_atom_type_scat_dispersion_real
_atom_type_scat_dispersion_imag
_atom_type_scat_source
C C 0.0033 0.0016 'International Tables Vol C Tables 4.2.6.8 and 6.1.1.4'
H H 0.0000 0.0000 'International Tables Vol C Tables 4.2.6.8 and 6.1.1.4'
N N 0.0061 0.0033 'International Tables Vol C Tables 4.2.6.8 and 6.1.1.4'
P P 0.1023 0.0942 'International Tables Vol C Tables 4.2.6.8 and 6.1.1.4'
I I -0.4742 1.8119 'International Tables Vol C Tables 4.2.6.8 and 6.1.1.4'

loop_
_geom_angle_atom_site_label_1
_geom_angle_atom_site_label_2
_geom_angle_atom_site_label_3
_geom_angle
C1 P1 I2 96.63(18)
C1 P1 I1 96.17(18)
I2 P1 I1 166.36(7)
C1 P1 H1P 93(3)
I2 P1 H1P 84(3)
I1 P1 H1P 90(3)
N2 C1 N1 106.6(5)
N2 C1 P1 127.3(4)
N1 C1 P1 126.1(4)
C1 N1 C10 109.8(5)
C1 N1 C3 127.9(5)
C10 N1 C3 122.1(5)
C1 N2 C11 109.4(4)
C1 N2 C7 128.2(5)
C11 N2 C7 122.2(4)
C3 C2 C13 117.2(6)
C3 C2 C16 122.9(5)
C13 C2 C16 119.8(5)
C4 C3 C2 123.2(5)
C4 C3 N1 117.5(5)
C2 C3 N1 119.2(5)
C12 C4 C3 117.3(5)
C12 C4 C17 120.9(5)
C3 C4 C17 121.8(5)
C12 C5 C13 118.6(6)
C12 C5 C18 120.8(6)
C13 C5 C18 120.6(6)
C15 C6 C7 116.9(6)
C15 C6 C19 119.4(6)
C7 C6 C19 123.7(5)
C6 C7 C8 123.6(5)
C6 C7 N2 117.1(5)
C8 C7 N2 119.2(5)
C7 C8 C14 116.2(6)
C7 C8 C20 122.9(5)
C14 C8 C20 120.7(5)
C14 C9 C15 118.5(6)
C14 C9 C21 121.5(6)
C15 C9 C21 120.0(7)
C11 C10 N1 107.5(5)
C11 C10 H10 126.3
N1 C10 H10 126.3
C10 C11 N2 106.6(5)
C10 C11 H11 126.7
N2 C11 H11 126.7
C4 C12 C5 122.1(6)
C4 C12 H12 119.0
C5 C12 H12 119.0
C5 C13 C2 121.5(6)
C5 C13 H13 119.2
C2 C13 H13 119.2
C9 C14 C8 122.5(6)
C9 C14 H14 118.8
C8 C14 H14 118.8
C9 C15 C6 122.4(6)
C9 C15 H15 118.8
C6 C15 H15 118.8
C2 C16 H16A 109.5
C2 C16 H16B 109.5
H16A C16 H16B 109.5
C2 C16 H16C 109.5
H16A C16 H16C 109.5
H16B C16 H16C 109.5
C4 C17 H17A 109.5
C4 C17 H17B 109.5
H17A C17 H17B 109.5
C4 C17 H17C 109.5
H17A C17 H17C 109.5
H17B C17 H17C 109.5
C5 C18 H18A 109.5
C5 C18 H18B 109.5
H18A C18 H18B 109.5
C5 C18 H18C 109.5
H18A C18 H18C 109.5
H18B C18 H18C 109.5
C6 C19 H19A 109.5
C6 C19 H19B 109.5
H19A C19 H19B 109.5
C6 C19 H19C 109.5
H19A C19 H19C 109.5
H19B C19 H19C 109.5
C8 C20 H20A 109.5
C8 C20 H20B 109.5
H20A C20 H20B 109.5
C8 C20 H20C 109.5
H20A C20 H20C 109.5
H20B C20 H20C 109.5
C9 C21 H21A 109.5
C9 C21 H21B 109.5
H21A C21 H21B 109.5
C9 C21 H21C 109.5
H21A C21 H21C 109.5
H21B C21 H21C 109.5

loop_
_geom_bond_atom_site_label_1
_geom_bond_atom_site_label_2
_geom_bond_distance
I1 P1 2.8336(19)
I2 P1 2.7217(19)
P1 C1 1.857(6)
P1 H1P 1.25(3)
C1 N2 1.343(7)
C1 N1 1.357(7)
N1 C10 1.364(7)
N1 C3 1.461(7)
N2 C11 1.391(7)
N2 C7 1.463(7)
C2 C3 1.398(8)
C2 C13 1.404(8)
C2 C16 1.512(8)
C3 C4 1.398(8)
C4 C12 1.393(8)
C4 C17 1.513(8)
C5 C12 1.399(8)
C5 C13 1.400(9)
C5 C18 1.510(8)
C6 C15 1.391(8)
C6 C7 1.391(8)
C6 C19 1.513(8)
C7 C8 1.398(8)
C8 C14 1.405(8)
C8 C20 1.505(9)
C9 C14 1.379(9)
C9 C15 1.388(9)
C9 C21 1.532(9)
C10 C11 1.357(8)
C10 H10 0.9500
C11 H11 0.9500
C12 H12 0.9500
C13 H13 0.9500
C14 H14 0.9500
C15 H15 0.9500
C16 H16A 0.9800
C16 H16B 0.9800
C16 H16C 0.9800
C17 H17A 0.9800
C17 H17B 0.9800
C17 H17C 0.9800
C18 H18A 0.9800
C18 H18B 0.9800
C18 H18C 0.9800
C19 H19A 0.9800
C19 H19B 0.9800
C19 H19C 0.9800
C20 H20A 0.9800
C20 H20B 0.9800
C20 H20C 0.9800
C21 H21A 0.9800
C21 H21B 0.9800
C21 H21C 0.9800

loop_
_geom_hbond_atom_site_label_D
_geom_hbond_atom_site_label_H
_geom_hbond_atom_site_label_A
_geom_hbond_distance_DH
_geom_hbond_distance_HA
_geom_hbond_distance_DA
_geom_hbond_angle_DHA
_geom_hbond_site_symmetry_A
C10 H10 I1 0.95 3.05 3.973(6) 164.2 2_565
C11 H11 I2 0.95 3.29 4.162(5) 153.0 1_455

loop_
_geom_torsion_atom_site_label_1
_geom_torsion_atom_site_label_2
_geom_torsion_atom_site_label_3
_geom_torsion_atom_site_label_4
_geom_torsion
I2 P1 C1 N2 -104.7(5)
I1 P1 C1 N2 70.5(5)
I2 P1 C1 N1 76.4(5)
I1 P1 C1 N1 -108.4(4)
N2 C1 N1 C10 0.5(6)
P1 C1 N1 C10 179.5(4)
N2 C1 N1 C3 175.1(5)
P1 C1 N1 C3 -5.8(8)
N1 C1 N2 C11 -0.1(6)
P1 C1 N2 C11 -179.1(4)
N1 C1 N2 C7 175.3(5)
P1 C1 N2 C7 -3.7(8)
C13 C2 C3 C4 3.4(8)
C16 C2 C3 C4 -173.9(5)
C13 C2 C3 N1 179.8(5)
C16 C2 C3 N1 2.6(8)
C1 N1 C3 C4 -100.9(7)
C10 N1 C3 C4 73.2(7)
C1 N1 C3 C2 82.4(7)
C10 N1 C3 C2 -103.5(6)
C2 C3 C4 C12 -4.9(8)
N1 C3 C4 C12 178.6(5)
C2 C3 C4 C17 172.0(6)
N1 C3 C4 C17 -4.5(8)
C15 C6 C7 C8 -2.3(9)
C19 C6 C7 C8 176.1(6)
C15 C6 C7 N2 -178.6(5)
C19 C6 C7 N2 -0.2(9)
C1 N2 C7 C6 -104.1(7)
C11 N2 C7 C6 70.7(7)
C1 N2 C7 C8 79.4(7)
C11 N2 C7 C8 -105.7(6)
C6 C7 C8 C14 1.9(9)
N2 C7 C8 C14 178.1(5)
C6 C7 C8 C20 -173.5(6)
N2 C7 C8 C20 2.7(8)
C1 N1 C10 C11 -0.7(6)
C3 N1 C10 C11 -175.7(5)
N1 C10 C11 N2 0.6(6)
C1 N2 C11 C10 -0.3(6)
C7 N2 C11 C10 -176.1(5)
C3 C4 C12 C5 3.1(9)
C17 C4 C12 C5 -173.9(5)
C13 C5 C12 C4 0.1(9)
C18 C5 C12 C4 -179.1(6)
C12 C5 C13 C2 -1.8(9)
C18 C5 C13 C2 177.5(5)
C3 C2 C13 C5 0.1(9)
C16 C2 C13 C5 177.4(5)
C15 C9 C14 C8 -0.8(9)
C21 C9 C14 C8 -179.9(6)
C7 C8 C14 C9 -0.3(9)
C20 C8 C14 C9 175.2(6)
C14 C9 C15 C6 0.3(9)
C21 C9 C15 C6 179.4(6)
C7 C6 C15 C9 1.2(9)
C19 C6 C15 C9 -177.3(6)
